data_4306088
loop_
_publ_author_name
'Upal Kusari'
'Patrick J. Carroll'
'Larry G. Sneddon'

_publ_section_title
;
Ionic-Liquid-Promoted Decaborane Olefin-Hydroboration: A New Efficient
Route to 6-R-B10H13 Derivatives
;
_journal_name_full 'Inorganic Chemistry'
_journal_page_first 9203
_journal_page_last 9215
_journal_paper_doi 10.1021/ic801000c
_journal_volume 47
_journal_year 2008
_chemical_formula_sum 'C6 H28 B10 Si'
_chemical_formula_weight 236.47
_space_group_IT_number 61
_symmetry_cell_setting orthorhombic
_symmetry_Int_Tables_number 61
_symmetry_space_group_name_Hall '-P 2ac 2ab'
_symmetry_space_group_name_H-M 'P b c a'
_atom_sites_solution_hydrogens geom
_atom_sites_solution_primary direct
_audit_creation_method SHELXL-97
_cell_angle_alpha 90.00
_cell_angle_beta 90.00
_cell_angle_gamma 90.00
_cell_formula_units_Z 8
_cell_length_a 12.4576(9)
_cell_length_b 11.0223(8)
_cell_length_c 24.0277(18)
_cell_measurement_temperature 143(1)
_cell_volume 3299.3(4)
_computing_data_collection 'CrystalClear (Rigaku, 1999)'
_computing_data_reduction 'CrystalClear (Rigaku, 1999)'
_computing_structure_refinement 'SHELXL-97 (Sheldrick, 1997)'
_computing_structure_solution 'SIR97 (Altomare, 1999)'
_diffrn_ambient_temperature 143(1)
_diffrn_measured_fraction_theta_full 0.997
_diffrn_measured_fraction_theta_max 0.997
_diffrn_measurement_device 'CCD Area Detector'
_diffrn_measurement_device_type 'Rigaku Mercury'
_diffrn_measurement_method 'phi and omega rotations'
_diffrn_radiation_monochromator graphite
_diffrn_radiation_source 'rotating anode'
_diffrn_radiation_type MoK\a
_diffrn_radiation_wavelength 0.71069
_diffrn_reflns_av_R_equivalents 0.0473
_diffrn_reflns_av_sigmaI/netI 0.0365
_diffrn_reflns_limit_h_max 14
_diffrn_reflns_limit_h_min -13
_diffrn_reflns_limit_k_max 13
_diffrn_reflns_limit_k_min -11
_diffrn_reflns_limit_l_max 28
_diffrn_reflns_limit_l_min -23
_diffrn_reflns_number 12587
_diffrn_reflns_theta_full 25.01
_diffrn_reflns_theta_max 25.01
_diffrn_reflns_theta_min 2.61
_exptl_absorpt_coefficient_mu 0.112
_exptl_absorpt_correction_T_max 1.0000
_exptl_absorpt_correction_T_min 0.4924
_exptl_absorpt_correction_type multi-scan
_exptl_crystal_density_diffrn 0.952
_exptl_crystal_density_method 'not measured'
_exptl_crystal_F_000 1024
_exptl_crystal_size_max 0.32
_exptl_crystal_size_mid 0.10
_exptl_crystal_size_min 0.04
_refine_diff_density_max 0.200
_refine_diff_density_min -0.293
_refine_diff_density_rms 0.041
_refine_ls_extinction_method none
_refine_ls_goodness_of_fit_ref 1.149
_refine_ls_hydrogen_treatment constr
_refine_ls_matrix_type full
_refine_ls_number_parameters 267
_refine_ls_number_reflns 2899
_refine_ls_number_restraints 0
_refine_ls_restrained_S_all 1.149
_refine_ls_R_factor_all 0.0575
_refine_ls_R_factor_gt 0.0483
_refine_ls_shift/su_max 0.005
_refine_ls_shift/su_mean 0.001
_refine_ls_structure_factor_coef Fsqd
_refine_ls_weighting_details 'calc w=1/[\s^2^(Fo^2^)+(0.0525P)^2^+0.7897P] where P=(Fo^2^+2Fc^2^)/3'
_refine_ls_weighting_scheme calc
_refine_ls_wR_factor_gt 0.1180
_refine_ls_wR_factor_ref 0.1254
_reflns_number_gt 2503
_reflns_number_total 2899
_reflns_threshold_expression >2sigma(I)
_cod_data_source_file ic801000c_si_002_1.cif
_cod_data_source_block UP3280
_cod_original_sg_symbol_H-M 'P b c a '
_cod_database_code 4306088

loop_
_symmetry_equiv_pos_as_xyz
'x, y, z'
'-x+1/2, y+1/2, z'
'x, -y+1/2, z+1/2'
'-x+1/2, -y, z+1/2'
'-x, -y, -z'
'x-1/2, -y-1/2, -z'
'-x, y-1/2, -z-1/2'
'x-1/2, y, -z-1/2'

loop_
_atom_site_label
_atom_site_type_symbol
_atom_site_fract_x
_atom_site_fract_y
_atom_site_fract_z
_atom_site_U_iso_or_equiv
_atom_site_adp_type
_atom_site_occupancy
_atom_site_symmetry_multiplicity
_atom_site_calc_flag
_atom_site_refinement_flags
_atom_site_disorder_assembly
_atom_site_disorder_group
B1 B 0.54839(17) 0.68968(19) 0.51742(8) 0.0334(5) Uani 1 1 d . . .
B2 B 0.62749(17) 0.63544(18) 0.46109(8) 0.0327(5) Uani 1 1 d . . .
B3 B 0.65197(16) 0.58365(19) 0.53011(9) 0.0334(5) Uani 1 1 d . . .
B4 B 0.61340(17) 0.6872(2) 0.58329(9) 0.0364(5) Uani 1 1 d . . .
B5 B 0.59493(17) 0.79272(19) 0.46738(9) 0.0340(5) Uani 1 1 d . . .
B6 B 0.72205(17) 0.74196(19) 0.44041(8) 0.0331(5) Uani 1 1 d . . .
B7 B 0.76105(17) 0.62348(19) 0.48813(8) 0.0332(5) Uani 1 1 d . . .
B8 B 0.75160(17) 0.6567(2) 0.56885(9) 0.0357(5) Uani 1 1 d . . .
B9 B 0.70489(19) 0.8033(2) 0.58875(9) 0.0396(5) Uani 1 1 d . . .
B10 B 0.58633(18) 0.8276(2) 0.54821(9) 0.0368(5) Uani 1 1 d . . .
Si1 Si 0.93389(4) 0.55673(5) 0.25985(2) 0.0374(2) Uani 1 1 d . . .
C1 C 0.77284(18) 0.77203(18) 0.38201(8) 0.0400(5) Uani 1 1 d . . .
C2 C 0.82207(16) 0.66212(18) 0.35257(8) 0.0362(4) Uani 1 1 d . . .
C3 C 0.87532(18) 0.69087(19) 0.29660(8) 0.0418(5) Uani 1 1 d . . .
C4 C 0.8241(2) 0.4548(3) 0.23581(10) 0.0520(6) Uani 1 1 d . . .
C5 C 1.0214(2) 0.4714(2) 0.30913(10) 0.0520(6) Uani 1 1 d . . .
C6 C 1.0146(3) 0.6078(3) 0.19908(11) 0.0614(7) Uani 1 1 d . . .
H1 H 0.4624(15) 0.6746(16) 0.5163(7) 0.034(5) Uiso 1 1 d . . .
H2 H 0.5968(15) 0.5740(17) 0.4307(8) 0.042(5) Uiso 1 1 d . . .
H3 H 0.6452(13) 0.4866(16) 0.5383(7) 0.032(4) Uiso 1 1 d . . .
H4 H 0.5724(15) 0.6564(18) 0.6199(8) 0.048(6) Uiso 1 1 d . . .
H5 H 0.5436(15) 0.8431(18) 0.4407(8) 0.043(5) Uiso 1 1 d . . .
H7 H 0.8216(15) 0.5588(17) 0.4745(7) 0.040(5) Uiso 1 1 d . . .
H8 H 0.8063(14) 0.6091(17) 0.5942(8) 0.040(5) Uiso 1 1 d . . .
H9 H 0.7296(15) 0.8540(18) 0.6258(8) 0.044(5) Uiso 1 1 d . . .
H10 H 0.5287(16) 0.8998(19) 0.5600(8) 0.050(6) Uiso 1 1 d . . .
H56 H 0.6835(15) 0.8384(18) 0.4652(8) 0.047(6) Uiso 1 1 d . . .
H67 H 0.7965(16) 0.7233(18) 0.4784(8) 0.047(5) Uiso 1 1 d . . .
H89 H 0.7897(16) 0.7646(18) 0.5637(8) 0.048(5) Uiso 1 1 d . . .
H910 H 0.6790(15) 0.8764(19) 0.5499(8) 0.050(6) Uiso 1 1 d . . .
H1A H 0.7158(17) 0.8056(18) 0.3576(9) 0.048(6) Uiso 1 1 d . . .
H1B H 0.8259(17) 0.836(2) 0.3860(9) 0.057(6) Uiso 1 1 d . . .
H2A H 0.8760(17) 0.6260(18) 0.3774(8) 0.049(6) Uiso 1 1 d . . .
H2B H 0.7672(17) 0.6004(19) 0.3479(8) 0.045(6) Uiso 1 1 d . . .
H3A H 0.9303(18) 0.751(2) 0.3028(9) 0.056(6) Uiso 1 1 d . . .
H3B H 0.8242(18) 0.726(2) 0.2737(10) 0.061(7) Uiso 1 1 d . . .
H4A H 0.785(2) 0.491(3) 0.2069(12) 0.084(9) Uiso 1 1 d . . .
H4B H 0.779(2) 0.435(2) 0.2659(11) 0.072(8) Uiso 1 1 d . . .
H4C H 0.854(2) 0.380(3) 0.2209(11) 0.085(9) Uiso 1 1 d . . .
H5A H 1.0578(19) 0.409(2) 0.2909(11) 0.069(7) Uiso 1 1 d . . .
H5B H 0.979(2) 0.442(3) 0.3408(12) 0.094(9) Uiso 1 1 d . . .
H5C H 1.074(2) 0.526(3) 0.3248(11) 0.082(9) Uiso 1 1 d . . .
H6A H 1.044(2) 0.536(3) 0.1810(12) 0.095(10) Uiso 1 1 d . . .
H6B H 1.071(2) 0.656(3) 0.2111(12) 0.084(9) Uiso 1 1 d . . .
H6C H 0.965(2) 0.652(2) 0.1740(11) 0.073(8) Uiso 1 1 d . . .

loop_
_atom_site_aniso_label
_atom_site_aniso_U_11
_atom_site_aniso_U_22
_atom_site_aniso_U_33
_atom_site_aniso_U_23
_atom_site_aniso_U_13
_atom_site_aniso_U_12
B1 0.0300(10) 0.0365(11) 0.0336(11) 0.0018(9) -0.0007(8) -0.0013(9)
B2 0.0363(11) 0.0315(11) 0.0303(10) -0.0019(9) -0.0026(8) -0.0012(9)
B3 0.0335(11) 0.0307(11) 0.0360(11) 0.0018(9) -0.0024(9) -0.0023(9)
B4 0.0393(12) 0.0388(12) 0.0309(11) 0.0025(9) 0.0020(9) -0.0023(9)
B5 0.0371(11) 0.0343(11) 0.0306(11) 0.0013(9) 0.0014(9) 0.0043(9)
B6 0.0373(11) 0.0327(11) 0.0292(10) -0.0027(9) 0.0004(9) 0.0048(9)
B7 0.0346(11) 0.0311(11) 0.0340(11) 0.0021(9) 0.0012(9) 0.0009(9)
B8 0.0378(11) 0.0366(11) 0.0327(11) 0.0038(9) -0.0025(9) -0.0027(9)
B9 0.0449(13) 0.0415(12) 0.0324(11) -0.0021(10) 0.0002(9) -0.0045(10)
B10 0.0367(11) 0.0387(12) 0.0351(12) -0.0008(10) 0.0054(9) 0.0018(10)
Si1 0.0381(3) 0.0446(4) 0.0294(3) -0.0024(2) 0.0057(2) -0.0022(2)
C1 0.0473(12) 0.0383(11) 0.0344(10) 0.0028(9) 0.0056(9) 0.0051(9)
C2 0.0381(11) 0.0395(11) 0.0309(10) -0.0004(8) 0.0028(8) 0.0032(9)
C3 0.0466(12) 0.0452(12) 0.0337(10) 0.0021(9) 0.0067(9) 0.0028(10)
C4 0.0521(14) 0.0634(16) 0.0404(13) -0.0032(11) -0.0022(10) -0.0105(12)
C5 0.0472(13) 0.0616(15) 0.0471(13) -0.0095(12) -0.0039(11) 0.0138(12)
C6 0.0708(18) 0.0624(16) 0.0511(15) -0.0058(13) 0.0279(13) -0.0096(14)

loop_
_atom_type_symbol
_atom_type_description
_atom_type_scat_dispersion_real
_atom_type_scat_dispersion_imag
_atom_type_scat_source
C C 0.0033 0.0016 'International Tables Vol C Tables 4.2.6.8 and 6.1.1.4'
H H 0.0000 0.0000 'International Tables Vol C Tables 4.2.6.8 and 6.1.1.4'
B B 0.0013 0.0007 'International Tables Vol C Tables 4.2.6.8 and 6.1.1.4'
Si Si 0.0817 0.0704 'International Tables Vol C Tables 4.2.6.8 and 6.1.1.4'

loop_
_geom_angle_atom_site_label_1
_geom_angle_atom_site_label_2
_geom_angle_atom_site_label_3
_geom_angle
_geom_angle_site_symmetry_1
_geom_angle_site_symmetry_3
_geom_angle_publ_flag
B5 B1 B10 68.83(12) . . ?
B5 B1 B3 107.77(15) . . ?
B10 B1 B3 107.65(15) . . ?
B5 B1 B2 60.81(11) . . ?
B10 B1 B2 117.57(15) . . ?
B3 B1 B2 60.28(12) . . ?
B5 B1 B4 118.04(15) . . ?
B10 B1 B4 61.04(12) . . ?
B3 B1 B4 60.24(12) . . ?
B2 B1 B4 114.83(15) . . ?
B5 B1 H1 114.2(9) . . ?
B10 B1 H1 114.1(9) . . ?
B3 B1 H1 128.6(10) . . ?
B2 B1 H1 118.6(9) . . ?
B4 B1 H1 118.0(9) . . ?
B6 B2 B1 111.51(14) . . ?
B6 B2 B3 111.55(15) . . ?
B1 B2 B3 59.57(11) . . ?
B6 B2 B5 61.45(12) . . ?
B1 B2 B5 58.90(11) . . ?
B3 B2 B5 105.73(14) . . ?
B6 B2 B7 61.52(12) . . ?
B1 B2 B7 105.28(14) . . ?
B3 B2 B7 58.62(11) . . ?
B5 B2 B7 104.57(14) . . ?
B6 B2 H2 118.5(10) . . ?
B1 B2 H2 122.4(10) . . ?
B3 B2 H2 119.7(10) . . ?
B5 B2 H2 126.3(10) . . ?
B7 B2 H2 122.3(10) . . ?
B8 B3 B7 68.88(12) . . ?
B8 B3 B1 107.81(15) . . ?
B7 B3 B1 107.58(14) . . ?
B8 B3 B4 60.92(12) . . ?
B7 B3 B4 117.60(15) . . ?
B1 B3 B4 60.18(12) . . ?
B8 B3 B2 118.05(15) . . ?
B7 B3 B2 61.00(12) . . ?
B1 B3 B2 60.15(11) . . ?
B4 B3 B2 114.66(15) . . ?
B8 B3 H3 114.3(9) . . ?
B7 B3 H3 114.2(9) . . ?
B1 B3 H3 128.5(9) . . ?
B4 B3 H3 118.6(9) . . ?
B2 B3 H3 117.9(9) . . ?
B9 B4 B1 110.99(15) . . ?
B9 B4 B3 110.67(15) . . ?
B1 B4 B3 59.58(11) . . ?
B9 B4 B8 61.06(13) . . ?
B1 B4 B8 105.59(14) . . ?
B3 B4 B8 58.68(12) . . ?
B9 B4 B10 61.20(12) . . ?
B1 B4 B10 58.85(12) . . ?
B3 B4 B10 105.45(14) . . ?
B8 B4 B10 104.59(15) . . ?
B9 B4 H4 119.3(11) . . ?
B1 B4 H4 121.2(10) . . ?
B3 B4 H4 121.0(11) . . ?
B8 B4 H4 124.0(10) . . ?
B10 B4 H4 124.6(11) . . ?
B1 B5 B2 60.29(12) . . ?
B1 B5 B6 109.67(15) . . ?
B2 B5 B6 57.88(11) . . ?
B1 B5 B10 55.65(11) . . ?
B2 B5 B10 106.45(14) . . ?
B6 B5 B10 117.41(14) . . ?
B1 B5 H5 123.6(10) . . ?
B2 B5 H5 126.4(10) . . ?
B6 B5 H5 118.4(10) . . ?
B10 B5 H5 117.2(10) . . ?
B1 B5 H56 126.8(9) . . ?
B2 B5 H56 101.1(10) . . ?
B6 B5 H56 46.7(9) . . ?
B10 B5 H56 90.7(9) . . ?
H5 B5 H56 107.7(13) . . ?
C1 B6 B2 132.08(16) . . ?
C1 B6 B5 127.51(16) . . ?
B2 B6 B5 60.67(12) . . ?
C1 B6 B7 127.62(16) . . ?
B2 B6 B7 60.75(11) . . ?
B5 B6 B7 103.47(14) . . ?
C1 B6 H56 112.4(9) . . ?
B2 B6 H56 99.8(9) . . ?
B5 B6 H56 42.4(9) . . ?
B7 B6 H56 113.4(8) . . ?
C1 B6 H67 111.6(8) . . ?
B2 B6 H67 100.0(9) . . ?
B5 B6 H67 114.7(8) . . ?
B7 B6 H67 42.0(9) . . ?
H56 B6 H67 94.0(12) . . ?
B3 B7 B2 60.37(11) . . ?
B3 B7 B6 109.82(14) . . ?
B2 B7 B6 57.73(11) . . ?
B3 B7 B8 55.55(11) . . ?
B2 B7 B8 106.67(14) . . ?
B6 B7 B8 118.25(14) . . ?
B3 B7 H7 123.2(10) . . ?
B2 B7 H7 125.6(10) . . ?
B6 B7 H7 118.0(10) . . ?
B8 B7 H7 117.3(9) . . ?
B3 B7 H67 128.6(9) . . ?
B2 B7 H67 101.7(9) . . ?
B6 B7 H67 46.9(9) . . ?
B8 B7 H67 92.4(9) . . ?
H7 B7 H67 106.6(13) . . ?
B3 B8 B9 109.17(16) . . ?
B3 B8 B4 60.41(12) . . ?
B9 B8 B4 57.55(12) . . ?
B3 B8 B7 55.57(11) . . ?
B9 B8 B7 116.76(14) . . ?
B4 B8 B7 106.40(14) . . ?
B3 B8 H8 122.5(10) . . ?
B9 B8 H8 120.5(10) . . ?
B4 B8 H8 127.2(10) . . ?
B7 B8 H8 115.9(10) . . ?
B3 B8 H89 129.5(9) . . ?
B9 B8 H89 46.2(9) . . ?
B4 B8 H89 101.5(9) . . ?
B7 B8 H89 93.1(9) . . ?
H8 B8 H89 106.1(14) . . ?
B4 B9 B8 61.39(12) . . ?
B4 B9 B10 61.49(13) . . ?
B8 B9 B10 105.02(15) . . ?
B4 B9 H9 128.9(10) . . ?
B8 B9 H9 126.1(10) . . ?
B10 B9 H9 126.7(10) . . ?
B4 B9 H89 105.2(9) . . ?
B8 B9 H89 46.1(9) . . ?
B10 B9 H89 118.2(9) . . ?
H9 B9 H89 108.6(14) . . ?
B4 B9 H910 104.3(9) . . ?
B8 B9 H910 117.3(9) . . ?
B10 B9 H910 45.4(9) . . ?
H9 B9 H910 110.1(14) . . ?
H89 B9 H910 94.3(12) . . ?
B1 B10 B9 108.78(15) . . ?
B1 B10 B4 60.11(12) . . ?
B9 B10 B4 57.32(12) . . ?
B1 B10 B5 55.52(11) . . ?
B9 B10 B5 117.36(15) . . ?
B4 B10 B5 106.43(14) . . ?
B1 B10 H10 123.7(11) . . ?
B9 B10 H10 120.2(10) . . ?
B4 B10 H10 128.4(10) . . ?
B5 B10 H10 115.1(10) . . ?
B1 B10 H910 128.5(9) . . ?
B9 B10 H910 45.4(9) . . ?
B4 B10 H910 100.3(9) . . ?
B5 B10 H910 93.7(9) . . ?
H10 B10 H910 106.0(14) . . ?
C6 Si1 C4 109.65(13) . . ?
C6 Si1 C5 109.59(14) . . ?
C4 Si1 C5 108.78(13) . . ?
C6 Si1 C3 110.02(12) . . ?
C4 Si1 C3 109.69(12) . . ?
C5 Si1 C3 109.09(10) . . ?
C2 C1 B6 113.97(16) . . ?
C2 C1 H1A 108.0(12) . . ?
B6 C1 H1A 108.5(12) . . ?
C2 C1 H1B 110.5(13) . . ?
B6 C1 H1B 109.7(13) . . ?
H1A C1 H1B 105.8(17) . . ?
C1 C2 C3 114.53(16) . . ?
C1 C2 H2A 108.3(12) . . ?
C3 C2 H2A 108.7(12) . . ?
C1 C2 H2B 109.0(12) . . ?
C3 C2 H2B 110.4(11) . . ?
H2A C2 H2B 105.5(17) . . ?
C2 C3 Si1 114.82(14) . . ?
C2 C3 H3A 108.2(13) . . ?
Si1 C3 H3A 109.9(13) . . ?
C2 C3 H3B 108.1(14) . . ?
Si1 C3 H3B 108.5(14) . . ?
H3A C3 H3B 107.0(19) . . ?
Si1 C4 H4A 110.6(17) . . ?
Si1 C4 H4B 110.1(15) . . ?
H4A C4 H4B 111(2) . . ?
Si1 C4 H4C 110.4(16) . . ?
H4A C4 H4C 107(2) . . ?
H4B C4 H4C 108(2) . . ?
Si1 C5 H5A 111.1(15) . . ?
Si1 C5 H5B 110.0(17) . . ?
H5A C5 H5B 112(2) . . ?
Si1 C5 H5C 109.3(16) . . ?
H5A C5 H5C 108(2) . . ?
H5B C5 H5C 106(2) . . ?
Si1 C6 H6A 108.0(17) . . ?
Si1 C6 H6B 109.7(18) . . ?
H6A C6 H6B 109(2) . . ?
Si1 C6 H6C 106.8(15) . . ?
H6A C6 H6C 111(2) . . ?
H6B C6 H6C 112(2) . . ?

loop_
_geom_bond_atom_site_label_1
_geom_bond_atom_site_label_2
_geom_bond_distance
_geom_bond_site_symmetry_2
_geom_bond_publ_flag
B1 B5 1.753(3) . ?
B1 B10 1.755(3) . ?
B1 B3 1.767(3) . ?
B1 B2 1.778(3) . ?
B1 B4 1.778(3) . ?
B1 H1 1.084(18) . ?
B2 B6 1.736(3) . ?
B2 B3 1.780(3) . ?
B2 B5 1.787(3) . ?
B2 B7 1.791(3) . ?
B2 H2 1.067(19) . ?
B3 B8 1.748(3) . ?
B3 B7 1.748(3) . ?
B3 B4 1.779(3) . ?
B3 H3 1.091(17) . ?
B4 B9 1.719(3) . ?
B4 B8 1.788(3) . ?
B4 B10 1.794(3) . ?
B4 H4 1.07(2) . ?
B5 B6 1.800(3) . ?
B5 B10 1.983(3) . ?
B5 H5 1.06(2) . ?
B5 H56 1.214(19) . ?
B6 C1 1.574(3) . ?
B6 B7 1.805(3) . ?
B6 H56 1.309(19) . ?
B6 H67 1.318(19) . ?
B7 B8 1.977(3) . ?
B7 H7 1.089(19) . ?
B7 H67 1.21(2) . ?
B8 B9 1.783(3) . ?
B8 H8 1.054(19) . ?
B8 H89 1.29(2) . ?
B9 B10 1.790(3) . ?
B9 H9 1.094(19) . ?
B9 H89 1.29(2) . ?
B9 H910 1.27(2) . ?
B10 H10 1.11(2) . ?
B10 H910 1.27(2) . ?
Si1 C6 1.860(2) . ?
Si1 C4 1.862(2) . ?
Si1 C5 1.864(2) . ?
Si1 C3 1.870(2) . ?
C1 C2 1.531(3) . ?
C1 H1A 0.99(2) . ?
C1 H1B 0.97(2) . ?
C2 C3 1.533(3) . ?
C2 H2A 0.98(2) . ?
C2 H2B 0.97(2) . ?
C3 H3A 0.97(2) . ?
C3 H3B 0.93(2) . ?
C4 H4A 0.94(3) . ?
C4 H4B 0.94(3) . ?
C4 H4C 0.97(3) . ?
C5 H5A 0.94(3) . ?
C5 H5B 0.98(3) . ?
C5 H5C 0.97(3) . ?
C6 H6A 0.97(3) . ?
C6 H6B 0.92(3) . ?
C6 H6C 0.99(3) . ?
